data_7023190
loop_
_publ_author_name
'Zhang, Dao'
'Zhou, Sen'
'Li, Zhiming'
'Wang, Quanrui'
'Weng, Linhong'

_publ_section_title
;
 Direct synthesis of cis-dihalido-bis(NHC) complex of nickel(II) and
 catalytic application in olefin addition polymerization: effect of
 halogen co-ligands and density functional theory study.
;
_journal_issue 33
_journal_name_full 'Dalton transactions (Cambridge, England : 2003)'
_journal_page_first 12020
_journal_page_last 12030
_journal_paper_doi 10.1039/c3dt50957e
_journal_volume 42
_journal_year 2013
_chemical_formula_sum 'C72 H63 Ag4 Br4 P4'
_chemical_formula_weight 1803.22
_chemical_name_systematic
; 
 ? 
;
_space_group_crystal_system monoclinic
_space_group_IT_number 15
_space_group_name_Hall '-C 2yc'
_space_group_name_H-M_alt 'C 1 2/c 1'
_symmetry_space_group_name_Hall '-C 2yc'
_symmetry_space_group_name_H-M 'C 1 2/c 1'
_atom_sites_solution_hydrogens geom
_audit_creation_method SHELXL-2013
_cell_angle_alpha 90
_cell_angle_beta 100.90(7)
_cell_angle_gamma 90
_cell_formula_units_Z 8
_cell_length_a 24.39(8)
_cell_length_b 12.08(3)
_cell_length_c 48.24(13)
_cell_measurement_reflns_used 899
_cell_measurement_temperature 293(2)
_cell_measurement_theta_max 24.115
_cell_measurement_theta_min 2.448
_cell_volume 13957(7)
_computing_cell_refinement 'Bruker SMART'
_computing_data_collection 'Bruker SMART'
_computing_data_reduction 'Bruker SHELXTL'
_computing_molecular_graphics 'Bruker SHELXTL'
_computing_publication_material 'Bruker SHELXTL'
_computing_structure_refinement 'SHELXL-2013 (Sheldrick, 2013)'
_computing_structure_solution 'Bruker SHELXTL'
_diffrn_ambient_temperature 293(2)
_diffrn_measured_fraction_theta_full 0.964
_diffrn_measured_fraction_theta_max 0.990
_diffrn_measurement_device_type 'CCD area detector'
_diffrn_measurement_method 'phi and omega scans'
_diffrn_radiation_type MoK\a
_diffrn_radiation_wavelength 0.71073
_diffrn_reflns_av_R_equivalents 0.0524
_diffrn_reflns_av_unetI/netI 0.0763
_diffrn_reflns_Laue_measured_fraction_full 0.964
_diffrn_reflns_Laue_measured_fraction_max 0.990
_diffrn_reflns_limit_h_max 28
_diffrn_reflns_limit_h_min -22
_diffrn_reflns_limit_k_max 14
_diffrn_reflns_limit_k_min -14
_diffrn_reflns_limit_l_max 57
_diffrn_reflns_limit_l_min -52
_diffrn_reflns_number 23746
_diffrn_reflns_point_group_measured_fraction_full 0.964
_diffrn_reflns_point_group_measured_fraction_max 0.990
_diffrn_reflns_theta_full 25.242
_diffrn_reflns_theta_max 25.009
_diffrn_reflns_theta_min 1.720
_exptl_absorpt_coefficient_mu 3.527
_exptl_absorpt_correction_T_max 1.0000
_exptl_absorpt_correction_T_min 0.6426
_exptl_absorpt_correction_type multi-scan
_exptl_crystal_colour colorless
_exptl_crystal_density_diffrn 1.716
_exptl_crystal_description block
_exptl_crystal_F_000 7064
_exptl_crystal_size_max 0.200
_exptl_crystal_size_mid 0.180
_exptl_crystal_size_min 0.120
_refine_diff_density_max 0.960
_refine_diff_density_min -2.406
_refine_diff_density_rms 0.174
_refine_ls_extinction_method none
_refine_ls_goodness_of_fit_ref 0.994
_refine_ls_hydrogen_treatment constr
_refine_ls_matrix_type full
_refine_ls_number_parameters 783
_refine_ls_number_reflns 12185
_refine_ls_number_restraints 8
_refine_ls_restrained_S_all 0.994
_refine_ls_R_factor_all 0.1182
_refine_ls_R_factor_gt 0.0753
_refine_ls_shift/su_max 0.001
_refine_ls_shift/su_mean 0.000
_refine_ls_structure_factor_coef Fsqd
_refine_ls_weighting_details
; 
 w=1/[\s^2^(Fo^2^)+(0.1453P)^2^] 
 where P=(Fo^2^+2Fc^2^)/3 
;
_refine_ls_weighting_scheme calc
_refine_ls_wR_factor_gt 0.2256
_refine_ls_wR_factor_ref 0.2444
_reflns_Friedel_coverage 0.000
_reflns_number_gt 6816
_reflns_number_total 12185
_reflns_threshold_expression 'I > 2\s(I)'
_cod_data_source_file c3dt50957e.txt
_cod_data_source_block a01003as
_cod_original_cell_volume 13960(7)
_cod_database_code 7023190
_shelx_space_group_comment
; 
The symmetry employed for this shelxl refinement is uniquely defined 
by the following loop, which should always be used as a source of 
symmetry information in preference to the above space-group names. 
They are only intended as comments. 
;
_shelx_estimated_absorpt_t_min 0.539
_shelx_estimated_absorpt_t_max 0.677
_shelxl_version_number 2013-2

loop_
_space_group_symop_operation_xyz
'x, y, z'
'-x, y, -z+1/2'
'x+1/2, y+1/2, z'
'-x+1/2, y+1/2, -z+1/2'
'-x, -y, -z'
'x, -y, z-1/2'
'-x+1/2, -y+1/2, -z'
'x+1/2, -y+1/2, z-1/2'

loop_
_atom_site_label
_atom_site_type_symbol
_atom_site_fract_x
_atom_site_fract_y
_atom_site_fract_z
_atom_site_U_iso_or_equiv
_atom_site_adp_type
_atom_site_occupancy
_atom_site_site_symmetry_order
_atom_site_calc_flag
_atom_site_refinement_flags_posn
_atom_site_refinement_flags_adp
_atom_site_refinement_flags_occupancy
_atom_site_disorder_assembly
_atom_site_disorder_group
Ag1 Ag 0.14532(4) 0.90131(9) 0.12478(2) 0.0725(3) Uani 1 1 d . . . . .
Ag2 Ag 0.16461(3) 1.13235(7) 0.07394(2) 0.0553(3) Uani 1 1 d . . . . .
Ag3 Ag 0.23858(4) 1.12375(9) 0.14987(2) 0.0717(3) Uani 1 1 d . . . . .
Ag4 Ag 0.26878(3) 0.90459(7) 0.10054(2) 0.0562(3) Uani 1 1 d . . . . .
Br1 Br 0.27475(5) 1.11905(11) 0.09825(3) 0.0701(4) Uani 1 1 d . . . . .
Br2 Br 0.15494(5) 0.90947(11) 0.07125(3) 0.0699(4) Uani 1 1 d . . . . .
Br3 Br 0.13412(6) 1.14262(12) 0.12641(3) 0.0749(4) Uani 1 1 d . . . . .
Br4 Br 0.25048(6) 0.89216(12) 0.15619(3) 0.0740(4) Uani 1 1 d . . . . .
P1 P 0.11767(10) 1.2440(2) 0.03554(6) 0.0416(6) Uani 1 1 d . . . . .
P2 P 0.08047(12) 0.8007(3) 0.14694(6) 0.0533(8) Uani 1 1 d . . . . .
P3 P 0.31391(11) 0.7420(2) 0.08756(6) 0.0428(6) Uani 1 1 d . . . . .
P4 P 0.29947(13) 1.2063(3) 0.18929(7) 0.0656(9) Uani 1 1 d . . . . .
C1 C 0.1614(4) 1.3164(8) 0.0146(2) 0.043(2) Uani 1 1 d . . . . .
C2 C 0.2169(4) 1.3380(9) 0.0272(3) 0.057(3) Uani 1 1 d . . . . .
H2A H 0.2308 1.3170 0.0457 0.069 Uiso 1 1 calc R U . . .
C3 C 0.2500(5) 1.3901(10) 0.0117(3) 0.066(3) Uani 1 1 d . . . . .
H3A H 0.2866 1.4072 0.0201 0.079 Uiso 1 1 calc R U . . .
C4 C 0.2313(6) 1.4177(11) -0.0155(4) 0.084(5) Uani 1 1 d . . . . .
H4A H 0.2554 1.4518 -0.0256 0.101 Uiso 1 1 calc R U . . .
C5 C 0.1775(6) 1.3964(9) -0.0284(3) 0.069(3) Uani 1 1 d . . . . .
H5A H 0.1650 1.4153 -0.0473 0.083 Uiso 1 1 calc R U . . .
C6 C 0.1423(5) 1.3469(10) -0.0132(2) 0.061(3) Uani 1 1 d . . . . .
H6A H 0.1053 1.3337 -0.0216 0.073 Uiso 1 1 calc R U . . .
C7 C 0.0717(4) 1.1663(8) 0.0082(2) 0.042(2) Uani 1 1 d . . . . .
C8 C 0.0928(4) 1.0708(8) -0.0023(2) 0.047(3) Uani 1 1 d . . . . .
H8A H 0.1290 1.0480 0.0052 0.056 Uiso 1 1 calc R U . . .
C9 C 0.0610(6) 1.0098(10) -0.0236(2) 0.063(3) Uani 1 1 d . . . . .
H9A H 0.0761 0.9470 -0.0304 0.075 Uiso 1 1 calc R U . . .
C10 C 0.0052(6) 1.0422(12) -0.0353(3) 0.073(4) Uani 1 1 d . . . . .
H10A H -0.0163 1.0021 -0.0499 0.087 Uiso 1 1 calc R U . . .
C11 C -0.0152(4) 1.1315(11) -0.0248(3) 0.060(3) Uani 1 1 d . . . . .
H11A H -0.0522 1.1511 -0.0315 0.072 Uiso 1 1 calc R U . . .
C12 C 0.0173(4) 1.1982(9) -0.0035(2) 0.053(3) Uani 1 1 d . . . . .
H12A H 0.0024 1.2626 0.0026 0.063 Uiso 1 1 calc R U . . .
C13 C 0.0717(4) 1.3479(9) 0.0459(2) 0.050(3) Uani 1 1 d . . . . .
C14 C 0.0660(6) 1.4520(10) 0.0359(3) 0.079(4) Uani 1 1 d . . . . .
H14A H 0.0858 1.4746 0.0222 0.095 Uiso 1 1 calc R U . . .
C15 C 0.0310(7) 1.5251(12) 0.0458(4) 0.092(5) Uani 1 1 d . . . . .
H15A H 0.0283 1.5972 0.0389 0.111 Uiso 1 1 calc R U . . .
C16 C 0.0011(6) 1.4963(11) 0.0649(3) 0.074(4) Uani 1 1 d . . . . .
H16A H -0.0231 1.5470 0.0708 0.089 Uiso 1 1 calc R U . . .
C17 C 0.0058(5) 1.3923(13) 0.0758(3) 0.078(4) Uani 1 1 d . . . . .
H17A H -0.0159 1.3710 0.0889 0.093 Uiso 1 1 calc R U . . .
C18 C 0.0435(5) 1.3165(10) 0.0675(2) 0.058(3) Uani 1 1 d . . . . .
H18A H 0.0495 1.2475 0.0760 0.069 Uiso 1 1 calc R U . . .
C19 C 0.0098(4) 0.7968(9) 0.1266(2) 0.046(3) Uani 1 1 d . . . . .
C20 C 0.0024(5) 0.7939(10) 0.0979(3) 0.061(3) Uani 1 1 d . . . . .
H20A H 0.0334 0.7948 0.0893 0.074 Uiso 1 1 calc R U . . .
C21 C -0.0509(5) 0.7896(11) 0.0814(3) 0.074(4) Uani 1 1 d . . . . .
H21A H -0.0555 0.7892 0.0618 0.089 Uiso 1 1 calc R U . . .
C22 C -0.0960(5) 0.7862(12) 0.0941(3) 0.070(4) Uani 1 1 d . . . . .
H22A H -0.1313 0.7771 0.0830 0.084 Uiso 1 1 calc R U . . .
C23 C -0.0911(6) 0.7956(16) 0.1222(3) 0.102(5) Uani 1 1 d . . . . .
H23A H -0.1100 0.7329 0.1287 0.122 Uiso 1 1 calc R U . . .
H23B H -0.1111 0.8617 0.1259 0.122 Uiso 1 1 calc R U . . .
C24 C -0.0353(6) 0.8013(17) 0.1391(3) 0.104(6) Uani 1 1 d . . . . .
H24A H -0.0305 0.8080 0.1587 0.125 Uiso 1 1 calc R U . . .
C25 C 0.0748(4) 0.8615(11) 0.1808(2) 0.056(3) Uani 1 1 d . . . . .
C26 C 0.0850(6) 0.9674(13) 0.1845(3) 0.079(4) Uani 1 1 d . . . . .
H26A H 0.0966 1.0066 0.1700 0.094 Uiso 1 1 calc R U . . .
C27 C 0.0793(8) 1.0253(14) 0.2091(4) 0.107(6) Uani 1 1 d . . . . .
H27A H 0.0853 1.1013 0.2104 0.129 Uiso 1 1 calc R U . . .
C28 C 0.0658(8) 0.9725(18) 0.2297(4) 0.111(6) Uani 1 1 d . . . . .
H28A H 0.0644 1.0096 0.2465 0.134 Uiso 1 1 calc R U . . .
C29 C 0.0528(6) 0.8579(18) 0.2275(3) 0.098(6) Uani 1 1 d . . . . .
H29A H 0.0413 0.8203 0.2422 0.118 Uiso 1 1 calc R U . . .
C30 C 0.0579(5) 0.8019(11) 0.2020(2) 0.068(3) Uani 1 1 d . . . . .
H30A H 0.0499 0.7268 0.1997 0.082 Uiso 1 1 calc R U . . .
C31 C 0.0966(5) 0.6570(10) 0.1550(3) 0.059(3) Uani 1 1 d . . . . .
C32 C 0.0675(6) 0.5703(13) 0.1415(3) 0.082(4) Uani 1 1 d . . . . .
H32A H 0.0371 0.5837 0.1271 0.098 Uiso 1 1 calc R U . . .
C33 C 0.0827(8) 0.4621(14) 0.1490(4) 0.107(5) Uani 1 1 d . . . . .
H33A H 0.0626 0.4052 0.1387 0.128 Uiso 1 1 calc R U . . .
C34 C 0.1245(9) 0.4348(17) 0.1700(4) 0.114(6) Uani 1 1 d . . . . .
H34A H 0.1329 0.3615 0.1750 0.137 Uiso 1 1 calc R U . . .
C35 C 0.1544(8) 0.5215(19) 0.1837(5) 0.139(8) Uani 1 1 d . . . . .
H35A H 0.1838 0.5061 0.1985 0.166 Uiso 1 1 calc R U . . .
C36 C 0.1422(6) 0.6350(13) 0.1761(4) 0.106(6) Uani 1 1 d . . . . .
H36A H 0.1643 0.6920 0.1850 0.127 Uiso 1 1 calc R U . . .
C37 C 0.3261(4) 0.7399(8) 0.0510(2) 0.048(3) Uani 1 1 d . . . . .
C38 C 0.3627(5) 0.8177(11) 0.0440(3) 0.072(4) Uani 1 1 d . . . . .
H38A H 0.3806 0.8654 0.0580 0.086 Uiso 1 1 calc R U . . .
C39 C 0.3739(6) 0.8274(11) 0.0170(3) 0.080(4) Uani 1 1 d . . . . .
H39A H 0.3990 0.8800 0.0129 0.096 Uiso 1 1 calc R U . . .
C40 C 0.3468(6) 0.7571(12) -0.0036(3) 0.074(4) Uani 1 1 d . . . . .
H40A H 0.3526 0.7643 -0.0220 0.089 Uiso 1 1 calc R U . . .
C41 C 0.3120(5) 0.6777(11) 0.0026(2) 0.064(3) Uani 1 1 d . . . . .
H41A H 0.2951 0.6283 -0.0112 0.077 Uiso 1 1 calc R U . . .
C42 C 0.3019(4) 0.6714(10) 0.0298(3) 0.057(3) Uani 1 1 d . . . . .
H42A H 0.2773 0.6176 0.0338 0.069 Uiso 1 1 calc R U . . .
C43 C 0.3837(4) 0.7165(8) 0.1078(2) 0.045(2) Uani 1 1 d . . . . .
C44 C 0.4203(5) 0.6441(10) 0.1007(3) 0.064(3) Uani 1 1 d . . . . .
H44A H 0.4098 0.6021 0.0844 0.077 Uiso 1 1 calc R U . . .
C45 C 0.4729(5) 0.6300(10) 0.1167(4) 0.077(4) Uani 1 1 d . . . . .
H45A H 0.4977 0.5808 0.1107 0.092 Uiso 1 1 calc R U . . .
C46 C 0.4882(5) 0.6859(12) 0.1403(3) 0.075(4) Uani 1 1 d . . . . .
H46A H 0.5241 0.6760 0.1506 0.090 Uiso 1 1 calc R U . . .
C47 C 0.4532(5) 0.7583(13) 0.1504(3) 0.079(4) Uani 1 1 d . . . . .
H47A H 0.4639 0.7946 0.1675 0.095 Uiso 1 1 calc R U . . .
C48 C 0.4005(5) 0.7745(10) 0.1335(3) 0.064(3) Uani 1 1 d . . . . .
H48A H 0.3760 0.8245 0.1393 0.076 Uiso 1 1 calc R U . . .
C49 C 0.2734(4) 0.6201(8) 0.0916(2) 0.046(3) Uani 1 1 d . . . . .
C50 C 0.2965(5) 0.5124(9) 0.0957(3) 0.063(3) Uani 1 1 d . . . . .
H50A H 0.3340 0.5014 0.0953 0.076 Uiso 1 1 calc R U . . .
C51 C 0.2641(6) 0.4243(9) 0.1003(3) 0.071(4) Uani 1 1 d . . . . .
H51A H 0.2800 0.3547 0.1042 0.086 Uiso 1 1 calc R U . . .
C52 C 0.2068(6) 0.4402(11) 0.0991(3) 0.072(4) Uani 1 1 d . . . . .
H52A H 0.1841 0.3797 0.1008 0.087 Uiso 1 1 calc R U . . .
C53 C 0.1852(6) 0.5385(12) 0.0957(4) 0.088(5) Uani 1 1 d . . . . .
H53A H 0.1473 0.5485 0.0953 0.106 Uiso 1 1 calc R U . . .
C54 C 0.2197(5) 0.6311(10) 0.0924(3) 0.080(4) Uani 1 1 d . . . . .
H54A H 0.2040 0.7015 0.0908 0.095 Uiso 1 1 calc R U . . .
C55 C 0.3238(6) 1.3440(12) 0.1839(2) 0.069(4) Uani 1 1 d . . . . .
C56 C 0.2832(7) 1.4181(16) 0.1723(3) 0.097(5) Uani 1 1 d . . . . .
H56A H 0.2552 1.4201 0.1841 0.116 Uiso 1 1 calc R U . . .
H56B H 0.2653 1.3903 0.1540 0.116 Uiso 1 1 calc R U . . .
C57 C 0.3018(11) 1.5323(16) 0.1687(4) 0.119(7) Uani 1 1 d . . . . .
H57A H 0.2761 1.5853 0.1606 0.142 Uiso 1 1 calc R U . . .
C58 C 0.3552(14) 1.561(3) 0.1770(6) 0.156(11) Uani 1 1 d . . . . .
H58A H 0.3659 1.6340 0.1758 0.187 Uiso 1 1 calc R U . . .
C59 C 0.3940(11) 1.483(2) 0.1872(5) 0.142(10) Uani 1 1 d . . . . .
H59A H 0.4314 1.5033 0.1910 0.170 Uiso 1 1 calc R U . . .
C60 C 0.3810(6) 1.3750(15) 0.1920(3) 0.093(5) Uani 1 1 d . . . . .
H60A H 0.3926 1.3603 0.2120 0.112 Uiso 1 1 calc R U . . .
H60B H 0.4029 1.3274 0.1821 0.112 Uiso 1 1 calc R U . . .
C61 C 0.2718(6) 1.2158(11) 0.2218(2) 0.072(4) Uani 1 1 d . . . . .
C62 C 0.2886(6) 1.2962(13) 0.2414(3) 0.089(5) Uani 1 1 d . . . . .
H62A H 0.3153 1.3476 0.2385 0.106 Uiso 1 1 calc R U . . .
C63 C 0.2661(8) 1.3020(17) 0.2659(3) 0.114(6) Uani 1 1 d . . . . .
H63A H 0.2746 1.3612 0.2783 0.137 Uiso 1 1 calc R U . . .
C64 C 0.2323(8) 1.221(2) 0.2712(4) 0.141(8) Uani 1 1 d . U . . .
H64A H 0.2177 1.2224 0.2877 0.170 Uiso 1 1 calc R U . . .
C65 C 0.2194(11) 1.139(2) 0.2527(4) 0.183(13) Uani 1 1 d . U . . .
H65A H 0.1978 1.0808 0.2573 0.219 Uiso 1 1 calc R U . . .
C66 C 0.2366(8) 1.1357(16) 0.2267(3) 0.125(8) Uani 1 1 d . . . . .
H66A H 0.2244 1.0808 0.2134 0.150 Uiso 1 1 calc R U . . .
C67 C 0.3667(6) 1.1324(13) 0.1954(4) 0.080(9) Uani 0.65(2) 1 d G . P A 1
C68 C 0.3849(7) 1.0893(13) 0.1736(4) 0.080(7) Uani 0.65(2) 1 d G . P A 1
H68A H 0.3631 1.0937 0.1556 0.096 Uiso 0.65(2) 1 calc R U P A 1
C69 C 0.4343(8) 1.0400(13) 0.1774(5) 0.102(11) Uani 0.65(2) 1 d G . P A 1
H69A H 0.4471 1.0097 0.1621 0.122 Uiso 0.65(2) 1 calc R U P A 1
C70 C 0.4654(7) 1.0338(15) 0.2030(5) 0.133(14) Uani 0.65(2) 1 d G . P A 1
H70A H 0.5000 0.9991 0.2057 0.159 Uiso 0.65(2) 1 calc R U P A 1
C71 C 0.4471(8) 1.0768(18) 0.2248(5) 0.17(2) Uani 0.65(2) 1 d G U P A 1
H71A H 0.4689 1.0724 0.2428 0.210 Uiso 0.65(2) 1 calc R U P A 1
C72 C 0.3977(8) 1.1261(16) 0.2210(4) 0.134(13) Uani 0.65(2) 1 d G U P A 1
H72A H 0.3849 1.1564 0.2363 0.161 Uiso 0.65(2) 1 calc R U P A 1
C67' C 0.3608(6) 1.1045(15) 0.2058(4) 0.085(17) Uani 0.35(2) 1 d G . P A 2
C68' C 0.3923(5) 1.0847(9) 0.1895(3) 0.10(2) Uani 0.35(2) 1 d G U P A 2
H68B H 0.3883 1.1226 0.1724 0.126 Uiso 0.35(2) 1 calc R U P A 2
C69' C 0.4290(6) 1.0150(10) 0.1956(4) 0.27(9) Uani 0.35(2) 1 d G . P A 2
H69B H 0.4530 1.0000 0.1831 0.321 Uiso 0.35(2) 1 calc R U P A 2
C70' C 0.4342(9) 0.9650(17) 0.2180(4) 0.17(5) Uani 0.35(2) 1 d G . P A 2
H70B H 0.4621 0.9120 0.2226 0.209 Uiso 0.35(2) 1 calc R U P A 2
C71' C 0.4027(12) 0.985(2) 0.2343(4) 0.25(8) Uani 0.35(2) 1 d G . P A 2
H71B H 0.4067 0.9468 0.2514 0.302 Uiso 0.35(2) 1 calc R U P A 2
C72' C 0.3660(10) 1.054(2) 0.2282(4) 0.12(2) Uani 0.35(2) 1 d G . P A 2
H72B H 0.3420 1.0695 0.2407 0.142 Uiso 0.35(2) 1 calc R U P A 2

loop_
_atom_site_aniso_label
_atom_site_aniso_U_11
_atom_site_aniso_U_22
_atom_site_aniso_U_33
_atom_site_aniso_U_23
_atom_site_aniso_U_13
_atom_site_aniso_U_12
Ag1 0.0614(6) 0.0893(8) 0.0722(7) 0.0037(6) 0.0264(5) -0.0174(5)
Ag2 0.0572(5) 0.0522(5) 0.0527(5) 0.0138(4) 0.0007(4) 0.0087(4)
Ag3 0.0665(6) 0.0865(8) 0.0571(6) -0.0162(5) -0.0011(5) -0.0065(5)
Ag4 0.0543(5) 0.0403(5) 0.0760(6) -0.0047(4) 0.0176(4) 0.0082(4)
Br1 0.0687(8) 0.0597(8) 0.0809(9) 0.0043(7) 0.0118(7) -0.0045(6)
Br2 0.0696(8) 0.0658(8) 0.0710(9) -0.0009(7) 0.0049(6) -0.0021(6)
Br3 0.0663(8) 0.0819(10) 0.0787(9) 0.0041(7) 0.0194(7) 0.0034(6)
Br4 0.0715(8) 0.0842(10) 0.0660(8) 0.0098(7) 0.0126(6) -0.0021(7)
P1 0.0393(14) 0.0418(15) 0.0417(15) 0.0084(12) 0.0025(11) -0.0018(11)
P2 0.0457(16) 0.071(2) 0.0468(17) -0.0017(15) 0.0177(13) -0.0098(14)
P3 0.0445(14) 0.0316(14) 0.0534(17) 0.0016(12) 0.0123(12) 0.0036(11)
P4 0.0604(19) 0.071(2) 0.060(2) -0.0148(17) -0.0019(16) -0.0023(16)
C1 0.050(6) 0.036(6) 0.044(6) -0.003(5) 0.010(5) -0.012(4)
C2 0.049(7) 0.054(7) 0.069(8) -0.009(6) 0.010(6) 0.004(5)
C3 0.052(7) 0.072(9) 0.076(9) -0.005(7) 0.020(6) -0.026(6)
C4 0.093(11) 0.060(9) 0.119(14) -0.010(9) 0.072(10) -0.017(7)
C5 0.081(9) 0.047(7) 0.083(10) 0.007(7) 0.024(7) -0.014(6)
C6 0.053(7) 0.071(8) 0.058(7) 0.021(6) 0.008(6) -0.007(6)
C7 0.040(5) 0.038(6) 0.052(6) 0.009(5) 0.013(5) -0.006(4)
C8 0.039(5) 0.043(6) 0.056(7) 0.016(5) 0.003(5) -0.001(4)
C9 0.094(10) 0.053(7) 0.043(7) -0.009(6) 0.017(7) -0.008(6)
C10 0.094(10) 0.082(10) 0.039(7) -0.007(7) 0.007(7) -0.048(8)
C11 0.039(6) 0.077(9) 0.061(8) 0.016(7) -0.002(5) -0.013(6)
C12 0.040(6) 0.056(7) 0.059(7) 0.019(6) -0.001(5) -0.003(5)
C13 0.050(6) 0.052(7) 0.044(6) 0.006(5) -0.002(5) 0.003(5)
C14 0.109(11) 0.046(7) 0.089(10) 0.026(7) 0.034(8) 0.027(7)
C15 0.116(12) 0.055(9) 0.107(13) 0.029(9) 0.024(10) 0.027(8)
C16 0.089(10) 0.064(9) 0.070(9) 0.002(7) 0.013(8) 0.034(7)
C17 0.074(9) 0.104(12) 0.063(9) 0.006(8) 0.034(7) 0.014(8)
C18 0.067(7) 0.054(7) 0.059(7) 0.018(6) 0.029(6) 0.006(6)
C19 0.036(5) 0.053(7) 0.050(7) -0.002(5) 0.013(5) -0.009(4)
C20 0.049(7) 0.077(9) 0.059(8) 0.009(7) 0.012(6) -0.017(6)
C21 0.068(8) 0.088(10) 0.062(8) 0.002(7) 0.002(7) -0.021(7)
C22 0.046(7) 0.102(11) 0.057(8) 0.004(7) -0.004(6) -0.004(6)
C23 0.067(9) 0.154(17) 0.084(12) 0.010(11) 0.015(8) 0.010(9)
C24 0.077(10) 0.191(19) 0.046(8) 0.018(10) 0.012(7) -0.002(10)
C25 0.046(6) 0.072(9) 0.052(7) 0.001(6) 0.013(5) -0.003(5)
C26 0.090(10) 0.090(11) 0.055(9) 0.006(8) 0.012(7) -0.017(8)
C27 0.176(18) 0.080(12) 0.075(11) -0.003(10) 0.048(12) -0.013(11)
C28 0.123(15) 0.119(16) 0.081(13) -0.021(12) -0.009(11) 0.034(12)
C29 0.076(10) 0.174(19) 0.053(9) 0.018(11) 0.035(7) 0.014(11)
C30 0.087(9) 0.076(9) 0.045(7) -0.003(7) 0.021(6) 0.004(7)
C31 0.060(7) 0.063(8) 0.059(8) -0.004(6) 0.026(6) 0.000(6)
C32 0.097(10) 0.079(11) 0.069(9) 0.009(8) 0.012(8) -0.014(8)
C33 0.115(14) 0.068(11) 0.136(16) -0.016(11) 0.022(12) -0.019(10)
C34 0.137(17) 0.104(15) 0.104(15) 0.010(12) 0.031(13) 0.028(13)
C35 0.115(15) 0.14(2) 0.141(19) -0.024(15) -0.018(13) 0.049(14)
C36 0.077(10) 0.079(11) 0.145(16) -0.014(10) -0.019(10) 0.029(8)
C37 0.053(6) 0.034(6) 0.062(7) 0.010(5) 0.021(5) 0.015(5)
C38 0.088(9) 0.064(8) 0.063(9) -0.004(7) 0.016(7) -0.012(7)
C39 0.113(11) 0.059(8) 0.079(10) 0.010(8) 0.048(9) -0.003(8)
C40 0.093(10) 0.080(10) 0.054(8) 0.022(8) 0.028(7) 0.035(8)
C41 0.079(8) 0.068(8) 0.040(7) -0.010(6) -0.001(6) 0.003(7)
C42 0.051(6) 0.054(7) 0.064(8) -0.009(6) 0.002(6) 0.001(5)
C43 0.040(5) 0.035(6) 0.061(7) 0.012(5) 0.016(5) -0.002(4)
C44 0.060(7) 0.057(7) 0.075(9) 0.000(6) 0.013(6) 0.015(6)
C45 0.053(8) 0.051(8) 0.128(13) 0.010(8) 0.023(8) 0.018(6)
C46 0.050(7) 0.078(10) 0.092(11) 0.024(8) -0.002(7) -0.004(7)
C47 0.059(8) 0.102(11) 0.071(9) -0.013(8) -0.001(7) -0.004(7)
C48 0.054(7) 0.061(8) 0.077(9) -0.002(7) 0.015(6) -0.007(6)
C49 0.046(6) 0.040(6) 0.056(7) 0.011(5) 0.021(5) 0.001(4)
C50 0.067(7) 0.033(6) 0.088(9) -0.004(6) 0.011(7) 0.009(5)
C51 0.098(10) 0.027(6) 0.080(9) 0.000(6) -0.004(8) -0.005(6)
C52 0.088(10) 0.060(9) 0.072(9) -0.001(7) 0.025(7) -0.015(7)
C53 0.074(9) 0.062(9) 0.136(14) 0.012(9) 0.040(9) -0.006(7)
C54 0.072(9) 0.035(7) 0.136(13) -0.002(7) 0.031(8) -0.007(6)
C55 0.089(9) 0.092(10) 0.031(6) -0.018(7) 0.022(6) -0.011(8)
C56 0.119(13) 0.131(16) 0.044(8) -0.001(9) 0.028(8) 0.021(11)
C57 0.19(2) 0.081(14) 0.090(14) 0.013(11) 0.030(14) 0.005(14)
C58 0.22(4) 0.15(3) 0.11(2) 0.006(17) 0.07(2) -0.06(2)
C59 0.16(2) 0.18(3) 0.105(18) -0.050(17) 0.071(16) -0.104(19)
C60 0.068(9) 0.143(16) 0.076(10) -0.040(10) 0.032(8) -0.034(9)
C61 0.109(11) 0.062(8) 0.043(7) 0.002(6) 0.007(7) -0.022(7)
C62 0.108(11) 0.098(12) 0.063(9) -0.011(8) 0.024(8) -0.034(9)
C63 0.172(18) 0.132(16) 0.042(8) 0.000(9) 0.029(10) -0.025(14)
C64 0.131(16) 0.21(2) 0.097(15) -0.011(13) 0.048(12) -0.064(16)
C65 0.25(3) 0.22(3) 0.087(15) -0.008(14) 0.043(16) -0.17(2)
C66 0.147(16) 0.157(18) 0.069(11) -0.027(11) 0.011(10) -0.103(14)
C67 0.074(16) 0.074(16) 0.082(19) 0.022(16) -0.014(13) 0.013(13)
C68 0.098(18) 0.083(16) 0.063(16) -0.014(12) 0.025(13) 0.025(13)
C69 0.09(2) 0.059(15) 0.15(3) -0.013(17) 0.013(18) 0.017(14)
C70 0.073(19) 0.09(2) 0.24(5) 0.02(3) 0.03(2) 0.027(16)
C71 0.20(4) 0.14(4) 0.15(3) -0.01(3) -0.05(3) 0.05(3)
C72 0.15(3) 0.11(3) 0.11(2) -0.02(2) -0.05(2) -0.001(19)
C67' 0.10(4) 0.08(4) 0.06(3) -0.01(3) -0.02(3) -0.01(3)
C68' 0.10(2) 0.10(2) 0.11(2) 0.000(2) 0.020(4) 0.000(2)
C69' 0.09(6) 0.5(2) 0.19(10) -0.25(13) 0.03(6) -0.11(10)
C70' 0.07(4) 0.15(7) 0.26(12) 0.05(7) -0.08(6) -0.02(4)
C71' 0.30(12) 0.29(12) 0.10(5) 0.12(6) -0.13(7) -0.23(11)
C72' 0.10(4) 0.16(6) 0.07(4) 0.02(4) -0.02(3) 0.04(4)

loop_
_atom_type_symbol
_atom_type_description
_atom_type_scat_dispersion_real
_atom_type_scat_dispersion_imag
_atom_type_scat_source
C C 0.0033 0.0016 'International Tables Vol C Tables 4.2.6.8 and 6.1.1.4'
H H 0.0000 0.0000 'International Tables Vol C Tables 4.2.6.8 and 6.1.1.4'
Ag Ag -0.8971 1.1015 'International Tables Vol C Tables 4.2.6.8 and 6.1.1.4'
P P 0.1023 0.0942 'International Tables Vol C Tables 4.2.6.8 and 6.1.1.4'
Br Br -0.2901 2.4595 'International Tables Vol C Tables 4.2.6.8 and 6.1.1.4'

loop_
_geom_angle_atom_site_label_1
_geom_angle_atom_site_label_2
_geom_angle_atom_site_label_3
_geom_angle
P2 Ag1 Br2 130.00(11)
P2 Ag1 Br4 111.2(2)
Br2 Ag1 Br4 107.29(16)
P2 Ag1 Br3 114.79(14)
Br2 Ag1 Br3 90.87(5)
Br4 Ag1 Br3 96.21(5)
P1 Ag2 Br2 119.89(13)
P1 Ag2 Br1 130.76(9)
Br2 Ag2 Br1 91.83(6)
P1 Ag2 Br3 120.54(17)
Br2 Ag2 Br3 93.00(5)
Br1 Ag2 Br3 91.29(17)
P4 Ag3 Br3 135.99(12)
P4 Ag3 Br1 117.6(2)
Br3 Ag3 Br1 93.59(18)
P4 Ag3 Br4 106.91(14)
Br3 Ag3 Br4 101.92(5)
Br1 Ag3 Br4 91.88(6)
P3 Ag4 Br1 140.84(14)
P3 Ag4 Br4 111.75(11)
Br1 Ag4 Br4 96.56(5)
P3 Ag4 Br2 109.79(14)
Br1 Ag4 Br2 90.88(5)
Br4 Ag4 Br2 99.08(17)
Ag4 Br1 Ag2 91.06(5)
Ag4 Br1 Ag3 87.30(5)
Ag2 Br1 Ag3 86.03(18)
Ag1 Br2 Ag2 90.77(5)
Ag1 Br2 Ag4 76.95(15)
Ag2 Br2 Ag4 85.95(5)
Ag3 Br3 Ag2 89.05(17)
Ag3 Br3 Ag1 80.53(5)
Ag2 Br3 Ag1 83.60(5)
Ag1 Br4 Ag4 76.66(17)
Ag1 Br4 Ag3 80.38(5)
Ag4 Br4 Ag3 82.84(5)
C13 P1 C7 103.2(5)
C13 P1 C1 106.1(5)
C7 P1 C1 101.0(5)
C13 P1 Ag2 113.9(4)
C7 P1 Ag2 114.0(4)
C1 P1 Ag2 116.9(4)
C31 P2 C19 103.8(5)
C31 P2 C25 104.2(6)
C19 P2 C25 105.7(5)
C31 P2 Ag1 116.5(4)
C19 P2 Ag1 114.2(4)
C25 P2 Ag1 111.3(4)
C49 P3 C43 106.2(5)
C49 P3 C37 106.4(5)
C43 P3 C37 102.0(5)
C49 P3 Ag4 110.7(4)
C43 P3 Ag4 115.3(4)
C37 P3 Ag4 115.3(3)
C55 P4 C61 104.5(6)
C55 P4 C67 99.4(8)
C61 P4 C67 110.9(8)
C55 P4 C67' 112.8(8)
C61 P4 C67' 93.8(7)
C55 P4 Ag3 116.2(4)
C61 P4 Ag3 115.7(5)
C67 P4 Ag3 108.9(5)
C67' P4 Ag3 111.6(5)
C6 C1 C2 119.4(10)
C6 C1 P1 122.6(8)
C2 C1 P1 117.9(8)
C3 C2 C1 118.4(12)
C3 C2 H2A 120.8
C1 C2 H2A 120.8
C4 C3 C2 121.7(12)
C4 C3 H3A 119.2
C2 C3 H3A 119.2
C3 C4 C5 121.2(12)
C3 C4 H4A 119.4
C5 C4 H4A 119.4
C6 C5 C4 118.8(13)
C6 C5 H5A 120.6
C4 C5 H5A 120.6
C5 C6 C1 120.4(11)
C5 C6 H6A 119.8
C1 C6 H6A 119.8
C12 C7 C8 117.9(10)
C12 C7 P1 124.0(8)
C8 C7 P1 118.1(7)
C9 C8 C7 121.2(10)
C9 C8 H8A 119.4
C7 C8 H8A 119.4
C8 C9 C10 120.6(11)
C8 C9 H9A 119.7
C10 C9 H9A 119.7
C11 C10 C9 117.9(11)
C11 C10 H10A 121.0
C9 C10 H10A 121.0
C10 C11 C12 122.6(11)
C10 C11 H11A 118.7
C12 C11 H11A 118.7
C7 C12 C11 119.6(11)
C7 C12 H12A 120.2
C11 C12 H12A 120.2
C14 C13 C18 119.1(11)
C14 C13 P1 125.1(9)
C18 C13 P1 115.7(8)
C13 C14 C15 120.2(13)
C13 C14 H14A 119.9
C15 C14 H14A 119.9
C16 C15 C14 122.2(13)
C16 C15 H15A 118.9
C14 C15 H15A 118.9
C15 C16 C17 119.6(12)
C15 C16 H16A 120.2
C17 C16 H16A 120.2
C16 C17 C18 120.1(12)
C16 C17 H17A 120.0
C18 C17 H17A 120.0
C13 C18 C17 118.4(11)
C13 C18 H18A 120.8
C17 C18 H18A 120.8
C24 C19 C20 119.5(11)
C24 C19 P2 121.7(9)
C20 C19 P2 118.7(8)
C19 C20 C21 120.9(11)
C19 C20 H20A 119.6
C21 C20 H20A 119.6
C22 C21 C20 119.6(12)
C22 C21 H21A 120.2
C20 C21 H21A 120.2
C23 C22 C21 121.7(12)
C23 C22 H22A 119.1
C21 C22 H22A 119.1
C22 C23 C24 117.9(13)
C22 C23 H23A 107.8
C24 C23 H23A 107.8
C22 C23 H23B 107.8
C24 C23 H23B 107.8
H23A C23 H23B 107.2
C19 C24 C23 120.0(13)
C19 C24 H24A 120.0
C23 C24 H24A 120.0
C26 C25 C30 119.2(12)
C26 C25 P2 118.1(10)
C30 C25 P2 122.7(10)
C25 C26 C27 123.5(14)
C25 C26 H26A 118.3
C27 C26 H26A 118.3
C28 C27 C26 119.4(17)
C28 C27 H27A 120.3
C26 C27 H27A 120.3
C27 C28 C29 121.2(17)
C27 C28 H28A 119.4
C29 C28 H28A 119.4
C28 C29 C30 118.1(14)
C28 C29 H29A 121.0
C30 C29 H29A 121.0
C25 C30 C29 118.6(14)
C25 C30 H30A 120.7
C29 C30 H30A 120.7
C32 C31 C36 118.5(13)
C32 C31 P2 124.4(11)
C36 C31 P2 117.1(11)
C31 C32 C33 120.8(15)
C31 C32 H32A 119.6
C33 C32 H32A 119.6
C34 C33 C32 123.8(17)
C34 C33 H33A 118.1
C32 C33 H33A 118.1
C33 C34 C35 115.9(19)
C33 C34 H34A 122.1
C35 C34 H34A 122.1
C34 C35 C36 122.7(19)
C34 C35 H35A 118.6
C36 C35 H35A 118.6
C31 C36 C35 118.1(16)
C31 C36 H36A 121.0
C35 C36 H36A 121.0
C42 C37 C38 116.0(11)
C42 C37 P3 127.1(9)
C38 C37 P3 116.9(9)
C37 C38 C39 122.6(13)
C37 C38 H38A 118.7
C39 C38 H38A 118.7
C40 C39 C38 118.2(13)
C40 C39 H39A 120.9
C38 C39 H39A 120.9
C41 C40 C39 120.9(12)
C41 C40 H40A 119.5
C39 C40 H40A 119.5
C40 C41 C42 118.8(12)
C40 C41 H41A 120.6
C42 C41 H41A 120.6
C37 C42 C41 123.4(11)
C37 C42 H42A 118.3
C41 C42 H42A 118.3
C44 C43 C48 116.9(11)
C44 C43 P3 124.9(9)
C48 C43 P3 118.2(8)
C43 C44 C45 122.2(13)
C43 C44 H44A 118.9
C45 C44 H44A 118.9
C46 C45 C44 120.1(12)
C46 C45 H45A 119.9
C44 C45 H45A 119.9
C45 C46 C47 122.7(13)
C45 C46 H46A 118.7
C47 C46 H46A 118.7
C46 C47 C48 116.6(13)
C46 C47 H47A 121.7
C48 C47 H47A 121.7
C47 C48 C43 121.5(12)
C47 C48 H48A 119.3
C43 C48 H48A 119.3
C54 C49 C50 117.2(10)
C54 C49 P3 119.0(8)
C50 C49 P3 123.6(8)
C51 C50 C49 120.8(12)
C51 C50 H50A 119.6
C49 C50 H50A 119.6
C50 C51 C52 119.3(11)
C50 C51 H51A 120.4
C52 C51 H51A 120.4
C53 C52 C51 120.5(12)
C53 C52 H52A 119.7
C51 C52 H52A 119.7
C52 C53 C54 120.0(13)
C52 C53 H53A 120.0
C54 C53 H53A 120.0
C49 C54 C53 122.1(12)
C49 C54 H54A 119.0
C53 C54 H54A 119.0
C56 C55 C60 122.2(16)
C56 C55 P4 115.4(12)
C60 C55 P4 122.3(13)
C55 C56 C57 116.4(17)
C55 C56 H56A 108.2
C57 C56 H56A 108.2
C55 C56 H56B 108.2
C57 C56 H56B 108.2
H56A C56 H56B 107.3
C58 C57 C56 121(2)
C58 C57 H57A 119.7
C56 C57 H57A 119.7
C57 C58 C59 120(3)
C57 C58 H58A 119.8
C59 C58 H58A 119.8
C58 C59 C60 123(3)
C58 C59 H59A 118.3
C60 C59 H59A 118.3
C59 C60 C55 116.8(19)
C59 C60 H60A 108.1
C55 C60 H60A 108.1
C59 C60 H60B 108.1
C55 C60 H60B 108.1
H60A C60 H60B 107.3
C66 C61 C62 120.5(13)
C66 C61 P4 117.3(11)
C62 C61 P4 122.1(10)
C61 C62 C63 120.7(15)
C61 C62 H62A 119.7
C63 C62 H62A 119.7
C64 C63 C62 118.9(18)
C64 C63 H63A 120.5
C62 C63 H63A 120.5
C63 C64 C65 119.4(18)
C63 C64 H64A 120.3
C65 C64 H64A 120.3
C64 C65 C66 123.4(17)
C64 C65 H65A 118.3
C66 C65 H65A 118.3
C61 C66 C65 116.6(15)
C61 C66 H66A 121.7
C65 C66 H66A 121.7
C68 C67 C72 120.0
C68 C67 P4 119.2(10)
C72 C67 P4 120.8(10)
C67 C68 C69 120.0
C67 C68 H68A 120.0
C69 C68 H68A 120.0
C68 C69 C70 120.0
C68 C69 H69A 120.0
C70 C69 H69A 120.0
C71 C70 C69 120.0
C71 C70 H70A 120.0
C69 C70 H70A 120.0
C70 C71 C72 120.0
C70 C71 H71A 120.0
C72 C71 H71A 120.0
C71 C72 C67 120.0
C71 C72 H72A 120.0
C67 C72 H72A 120.0
C72' C67' C68' 120.0
C72' C67' P4 127.3(10)
C68' C67' P4 112.3(10)
C69' C68' C67' 120.0
C69' C68' H68B 120.0
C67' C68' H68B 120.0
C70' C69' C68' 120.0
C70' C69' H69B 120.0
C68' C69' H69B 120.0
C69' C70' C71' 120.0
C69' C70' H70B 120.0
C71' C70' H70B 120.0
C70' C71' C72' 120.0
C70' C71' H71B 120.0
C72' C71' H71B 120.0
C67' C72' C71' 120.0
C67' C72' H72B 120.0
C71' C72' H72B 120.0

loop_
_geom_bond_atom_site_label_1
_geom_bond_atom_site_label_2
_geom_bond_distance
Ag1 P2 2.401(5)
Ag1 Br2 2.638(7)
Ag1 Br4 2.724(7)
Ag1 Br3 2.931(8)
Ag2 P1 2.400(5)
Ag2 Br2 2.704(7)
Ag2 Br1 2.726(8)
Ag2 Br3 2.773(7)
Ag3 P4 2.398(6)
Ag3 Br3 2.595(8)
Ag3 Br1 2.795(7)
Ag3 Br4 2.824(8)
Ag4 P3 2.392(5)
Ag4 Br1 2.599(7)
Ag4 Br4 2.807(7)
Ag4 Br2 2.868(8)
P1 C13 1.814(12)
P1 C7 1.822(11)
P1 C1 1.825(10)
P2 C31 1.806(13)
P2 C19 1.816(11)
P2 C25 1.820(13)
P3 C49 1.805(10)
P3 C43 1.823(11)
P3 C37 1.843(12)
P4 C55 1.801(15)
P4 C61 1.822(14)
P4 C67 1.841(14)
P4 C67' 1.984(17)
C1 C6 1.384(15)
C1 C2 1.401(15)
C2 C3 1.354(16)
C2 H2A 0.9300
C3 C4 1.347(19)
C3 H3A 0.9300
C4 C5 1.37(2)
C4 H4A 0.9300
C5 C6 1.368(15)
C5 H5A 0.9300
C6 H6A 0.9300
C7 C12 1.395(14)
C7 C8 1.397(14)
C8 C9 1.378(15)
C8 H8A 0.9300
C9 C10 1.428(19)
C9 H9A 0.9300
C10 C11 1.329(18)
C10 H10A 0.9300
C11 C12 1.422(16)
C11 H11A 0.9300
C12 H12A 0.9300
C13 C14 1.345(16)
C13 C18 1.403(15)
C14 C15 1.377(19)
C14 H14A 0.9300
C15 C16 1.33(2)
C15 H15A 0.9300
C16 C17 1.359(18)
C16 H16A 0.9300
C17 C18 1.409(17)
C17 H17A 0.9300
C18 H18A 0.9300
C19 C24 1.354(16)
C19 C20 1.359(15)
C20 C21 1.391(16)
C20 H20A 0.9300
C21 C22 1.356(16)
C21 H21A 0.9300
C22 C23 1.344(18)
C22 H22A 0.9300
C23 C24 1.45(2)
C23 H23A 0.9700
C23 H23B 0.9700
C24 H24A 0.9300
C25 C26 1.309(18)
C25 C30 1.376(16)
C26 C27 1.41(2)
C26 H26A 0.9300
C27 C28 1.27(2)
C27 H27A 0.9300
C28 C29 1.42(2)
C28 H28A 0.9300
C29 C30 1.431(19)
C29 H29A 0.9300
C30 H30A 0.9300
C31 C32 1.360(18)
C31 C36 1.383(19)
C32 C33 1.39(2)
C32 H32A 0.9300
C33 C34 1.34(2)
C33 H33A 0.9300
C34 C35 1.37(3)
C34 H34A 0.9300
C35 C36 1.44(3)
C35 H35A 0.9300
C36 H36A 0.9300
C37 C42 1.360(15)
C37 C38 1.382(16)
C38 C39 1.385(18)
C38 H38A 0.9300
C39 C40 1.377(19)
C39 H39A 0.9300
C40 C41 1.352(18)
C40 H40A 0.9300
C41 C42 1.381(16)
C41 H41A 0.9300
C42 H42A 0.9300
C43 C44 1.340(14)
C43 C48 1.414(16)
C44 C45 1.378(18)
C44 H44A 0.9300
C45 C46 1.316(19)
C45 H45A 0.9300
C46 C47 1.374(19)
C46 H46A 0.9300
C47 C48 1.398(17)
C47 H47A 0.9300
C48 H48A 0.9300
C49 C54 1.325(16)
C49 C50 1.417(14)
C50 C51 1.366(17)
C50 H50A 0.9300
C51 C52 1.401(18)
C51 H51A 0.9300
C52 C53 1.297(19)
C52 H52A 0.9300
C53 C54 1.426(17)
C53 H53A 0.9300
C54 H54A 0.9300
C55 C56 1.37(2)
C55 C60 1.426(19)
C56 C57 1.47(2)
C56 H56A 0.9700
C56 H56B 0.9700
C57 C58 1.33(3)
C57 H57A 0.9300
C58 C59 1.36(3)
C58 H58A 0.9300
C59 C60 1.37(3)
C59 H59A 0.9300
C60 H60A 0.9700
C60 H60B 0.9700
C61 C66 1.345(18)
C61 C62 1.365(18)
C62 C63 1.393(19)
C62 H62A 0.9300
C63 C64 1.33(2)
C63 H63A 0.9300
C64 C65 1.34(3)
C64 H64A 0.9300
C65 C66 1.40(2)
C65 H65A 0.9300
C66 H66A 0.9300
C67 C68 1.324(9)
C67 C72 1.324(9)
C68 C69 1.324(10)
C68 H68A 0.9300
C69 C70 1.324(9)
C69 H69A 0.9300
C70 C71 1.324(9)
C70 H70A 0.9300
C71 C72 1.324(10)
C71 H71A 0.9300
C72 H72A 0.9300
C67' C72' 1.224(9)
C67' C68' 1.225(9)
C68' C69' 1.225(9)
C68' H68B 0.9300
C69' C70' 1.224(9)
C69' H69B 0.9300
C70' C71' 1.224(9)
C70' H70B 0.9300
C71' C72' 1.224(9)
C71' H71B 0.9300
C72' H72B 0.9300
